data_4135582
loop_
_publ_author_name
'Merzlyakova, Elena'
'Wolf, Silke'
'Lebedkin, Sergei'
'Bayarjargal, Lkhamsuren'
'Neumeier, B. Lilli'
'Bartenbach, Daniel'
'Holzer, Christof'
'Klopper, Wim'
'Winkler, Bjoern'
'Kappes, Manfred'
'Feldmann, Claus'

_publ_contact_author
;
      Prof. Dr. Clas Feldmann
      Karlsruhe Institute of Technology (KIT), CS
      Institut fuer Anorganische Chemie (AOC)
      Engesserstr. 15, Geb. 30.45
      76131 Karlsruhe 
      Deutschland
;
_publ_section_title
;
 18-Crown-6 Coordinated Metal Halides with Bright Luminescence and
 Nonlinear Optical Effects.
;
_journal_issue 2
_journal_name_full 'Journal of the American Chemical Society'
_journal_page_first 798
_journal_page_last 804
_journal_paper_doi 10.1021/jacs.0c09454
_journal_volume 143
_journal_year 2021
_chemical_formula_moiety 'C12 H24 Cl5 Mn2 O6, C12 H24 Cl Mn O6'
_chemical_formula_sum 'C24 H48 Cl6 Mn3 O12'
_chemical_formula_weight 906.14
_space_group_crystal_system monoclinic
_space_group_IT_number 14
_space_group_name_Hall '-P 2ybc'
_space_group_name_H-M_alt 'P 1 21/c 1'
_atom_sites_solution_hydrogens geom
_audit_creation_date 2019-12-06
_audit_creation_method
;
Olex2 1.2
(compiled 2018.05.29 svn.r3508 for OlexSys, GUI svn.r5506)
;
_cell_angle_alpha 90
_cell_angle_beta 124.63(2)
_cell_angle_gamma 90
_cell_formula_units_Z 4
_cell_length_a 16.670(3)
_cell_length_b 10.642(2)
_cell_length_c 25.798(8)
_cell_measurement_reflns_used 17550
_cell_measurement_temperature 213(2)
_cell_measurement_theta_max 29.3
_cell_measurement_theta_min 1.5
_cell_volume 3765.8(18)
_computing_cell_refinement 'CELL, SELECT (STOE)'
_computing_data_collection 'EXPOSE (STOE)'
_computing_data_reduction 'INTEGRATE (STOE)'
_computing_molecular_graphics 'Olex2 (Dolomanov et al., 2009)'
_computing_publication_material 'Olex2 (Dolomanov et al., 2009)'
_computing_structure_refinement 'ShelXL (Sheldrick, 2015)'
_computing_structure_solution 'SHELXT 2014/5 (Sheldrick, 2014)'
_diffrn_ambient_temperature 213(2)
_diffrn_measured_fraction_theta_full 0.999
_diffrn_measured_fraction_theta_max 0.989
_diffrn_measurement_device_type 'STOE IPDS II'
_diffrn_measurement_method 'image plate'
_diffrn_radiation_type MoK\a
_diffrn_radiation_wavelength 0.71073
_diffrn_reflns_av_R_equivalents 0.0243
_diffrn_reflns_av_unetI/netI 0.0548
_diffrn_reflns_Laue_measured_fraction_full 0.999
_diffrn_reflns_Laue_measured_fraction_max 0.989
_diffrn_reflns_limit_h_max 22
_diffrn_reflns_limit_h_min -22
_diffrn_reflns_limit_k_max 13
_diffrn_reflns_limit_k_min -14
_diffrn_reflns_limit_l_max 35
_diffrn_reflns_limit_l_min -35
_diffrn_reflns_number 35253
_diffrn_reflns_point_group_measured_fraction_full 0.999
_diffrn_reflns_point_group_measured_fraction_max 0.989
_diffrn_reflns_theta_full 25.242
_diffrn_reflns_theta_max 29.272
_diffrn_reflns_theta_min 2.141
_diffrn_source 'fine-focus sealed tube'
_exptl_absorpt_coefficient_mu 1.468
_exptl_absorpt_correction_T_max 0.887
_exptl_absorpt_correction_T_min 0.773
_exptl_absorpt_correction_type numerical
_exptl_absorpt_process_details
'(X-RED, Data Reduction Program, Version 1.61.1, Stoe & Cie GmbH, Darmstadt 2014.; X-SHAPE, Crystal Optimisation for Numerical Absorption Correction, Version 2.17, Stoe & Cie GmbH, Darmstadt 2014.)'
_exptl_crystal_colour colourless
_exptl_crystal_density_diffrn 1.598
_exptl_crystal_description block
_exptl_crystal_F_000 1860
_exptl_crystal_size_max 0.4
_exptl_crystal_size_mid 0.2
_exptl_crystal_size_min 0.02
_refine_diff_density_max 1.037
_refine_diff_density_min -0.676
_refine_diff_density_rms 0.077
_refine_ls_extinction_method none
_refine_ls_goodness_of_fit_ref 0.826
_refine_ls_hydrogen_treatment constr
_refine_ls_matrix_type full
_refine_ls_number_parameters 394
_refine_ls_number_reflns 10173
_refine_ls_number_restraints 18
_refine_ls_restrained_S_all 0.840
_refine_ls_R_factor_all 0.1012
_refine_ls_R_factor_gt 0.0556
_refine_ls_shift/su_max 0.001
_refine_ls_shift/su_mean 0.000
_refine_ls_structure_factor_coef Fsqd
_refine_ls_weighting_details 'w=1/[\s^2^(Fo^2^)+(0.1004P)^2^] where P=(Fo^2^+2Fc^2^)/3'
_refine_ls_weighting_scheme calc
_refine_ls_wR_factor_gt 0.1551
_refine_ls_wR_factor_ref 0.1683
_reflns_Friedel_coverage 0.000
_reflns_number_gt 4506
_reflns_number_total 10173
_reflns_threshold_expression 'I > 2\s(I)'
_cod_data_source_file ja0c09454_si_005.cif
_cod_data_source_block mn3cl6(18c6)2
_cod_original_cell_volume 3765.8(17)
_cod_database_code 4135582
_shelx_shelxl_version_number 2017/1
_shelx_space_group_comment
;
The symmetry employed for this shelxl refinement is uniquely defined
by the following loop, which should always be used as a source of
symmetry information in preference to the above space-group names.
They are only intended as comments.
;
_olex2_refinement_description
;
1. Fixed Uiso
 At 1.2 times of:
  All C(H,H) groups
2. Restrained distances
 C20-O11 = C21-O11 = C22-O12 = C23-O12
 1.45 with sigma of 0.02
 C21-C22 = C23-C24
 1.54 with sigma of 0.02
3. Uiso/Uaniso restraints and constraints
Uanis(O11) \\sim Ueq, Uanis(O12) \\sim Ueq: with sigma of 0.1 and sigma for
terminal atoms of 0.2
Uanis(C20) = Uanis(C19)
Uanis(C21) = Uanis(C22)
4.a Secondary CH2 refined with riding coordinates:
 C15(H15A,H15B), C16(H16A,H16B), C24(H24A,H24B), C18(H18A,H18B), C20(H20B,
 H20A), C23(H23A,H23B), C19(H19A,H19B), C21(H21A,H21B), C14(H14A,H14B),
 C17(H17A,H17B), C13(H13A,H13B), C22(H22A,H22B), C7(H7A,H7B), C9(H9A,H9B),
 C10(H10A,H10B), C11(H11A,H11B), C1(H1A,H1B), C6(H6A,H6B), C4(H4A,H4B),
 C12(H12A,H12B), C8(H8A,H8B), C2(H2A,H2B), C5(H5A,H5B), C3(H3A,H3B)
;
_olex2_submission_special_instructions 'No special instructions were received'

loop_
_space_group_symop_operation_xyz
'x, y, z'
'-x, y+1/2, -z+1/2'
'-x, -y, -z'
'x, -y-1/2, z-1/2'

loop_
_atom_site_label
_atom_site_type_symbol
_atom_site_fract_x
_atom_site_fract_y
_atom_site_fract_z
_atom_site_U_iso_or_equiv
_atom_site_adp_type
_atom_site_occupancy
_atom_site_site_symmetry_order
_atom_site_calc_flag
_atom_site_refinement_flags_posn
_atom_site_refinement_flags_adp
_atom_site_refinement_flags_occupancy
_atom_site_disorder_assembly
_atom_site_disorder_group
Mn2 Mn -0.32689(4) -0.34383(7) -0.52769(3) 0.05681(18) Uani 1 1 d . . . . .
Mn3 Mn -0.25868(5) -0.14084(7) -0.35284(3) 0.06272(19) Uani 1 1 d . . . . .
Cl4 Cl -0.10214(8) -0.16426(11) -0.25736(5) 0.0653(3) Uani 1 1 d . . . . .
Cl3 Cl -0.28795(10) -0.32650(12) -0.41604(5) 0.0747(3) Uani 1 1 d . . . . .
Cl2 Cl -0.35751(9) -0.36718(13) -0.63076(5) 0.0717(3) Uani 1 1 d . . . . .
Cl6 Cl -0.38507(9) -0.14425(13) -0.33735(6) 0.0793(3) Uani 1 1 d . . . . .
Cl5 Cl -0.25550(11) 0.05260(12) -0.39526(6) 0.0829(4) Uani 1 1 d . . . . .
O12 O -0.0627(5) -0.5602(10) -0.4514(3) 0.266(6) Uani 1 1 d D U . . .
O9 O -0.4759(2) -0.2475(4) -0.56893(17) 0.0851(11) Uani 1 1 d . . . . .
O8 O -0.3119(3) -0.1347(4) -0.52176(18) 0.0850(10) Uani 1 1 d . . . . .
O10 O -0.4474(3) -0.4940(4) -0.55381(17) 0.0923(12) Uani 1 1 d . . . . .
O7 O -0.1657(3) -0.2927(6) -0.4871(2) 0.127(2) Uani 1 1 d . . . . .
O11 O -0.2577(6) -0.5442(7) -0.4925(2) 0.194(4) Uani 1 1 d D U . . .
C15 C -0.3981(6) -0.0596(6) -0.5561(3) 0.108(2) Uani 1 1 d . . . . .
H15A H -0.422347 -0.056377 -0.600307 0.129 Uiso 1 1 calc R . . . .
H15B H -0.384671 0.025388 -0.539661 0.129 Uiso 1 1 calc R . . . .
C16 C -0.4687(5) -0.1183(8) -0.5485(3) 0.110(2) Uani 1 1 d . . . . .
H16A H -0.531298 -0.076383 -0.574216 0.133 Uiso 1 1 calc R . . . .
H16B H -0.447224 -0.115242 -0.504846 0.133 Uiso 1 1 calc R . . . .
C24 C -0.1107(5) -0.3432(10) -0.5026(5) 0.144(3) Uani 1 1 d D . . . .
H24A H -0.043248 -0.323935 -0.469838 0.172 Uiso 1 1 calc R . . . .
H24B H -0.125871 -0.303358 -0.541039 0.172 Uiso 1 1 calc R . . . .
C18 C -0.5447(5) -0.4436(11) -0.5916(3) 0.141(4) Uani 1 1 d . . . . .
H18A H -0.589892 -0.498824 -0.590375 0.170 Uiso 1 1 calc R . . . .
H18B H -0.565802 -0.434390 -0.635008 0.170 Uiso 1 1 calc R . . . .
C20 C -0.3361(11) -0.6696(10) -0.5181(5) 0.187(5) Uani 1 1 d D . . . .
H20B H -0.312456 -0.739899 -0.529815 0.224 Uiso 1 1 calc R . . . .
H20A H -0.346232 -0.696586 -0.486372 0.224 Uiso 1 1 calc R . . . .
C23 C -0.1197(7) -0.4821(12) -0.5127(4) 0.174(5) Uani 1 1 d D . . . .
H23A H -0.096628 -0.504230 -0.538575 0.208 Uiso 1 1 calc R . . . .
H23B H -0.188081 -0.504787 -0.535849 0.208 Uiso 1 1 calc R . . . .
C19 C -0.4307(11) -0.6131(10) -0.5765(5) 0.187(5) Uani 1 1 d . . . . .
H19A H -0.422336 -0.596705 -0.610166 0.224 Uiso 1 1 calc R . . . .
H19B H -0.485186 -0.670141 -0.591957 0.224 Uiso 1 1 calc R . . . .
C21 C -0.2078(16) -0.632(2) -0.4454(9) 0.315(13) Uani 1 1 d D . . . .
H21A H -0.202246 -0.713884 -0.459403 0.378 Uiso 1 1 calc R . . . .
H21B H -0.227442 -0.637327 -0.416618 0.378 Uiso 1 1 calc R . . . .
C14 C -0.2269(7) -0.0835(8) -0.5136(4) 0.133(3) Uani 1 1 d . . . . .
H14A H -0.217109 0.002529 -0.498740 0.160 Uiso 1 1 calc R . . . .
H14B H -0.232166 -0.084768 -0.552999 0.160 Uiso 1 1 calc R . . . .
C17 C -0.5411(5) -0.3210(11) -0.5647(5) 0.143(4) Uani 1 1 d . . . . .
H17A H -0.605192 -0.282598 -0.587951 0.172 Uiso 1 1 calc R . . . .
H17B H -0.518960 -0.330102 -0.521024 0.172 Uiso 1 1 calc R . . . .
C13 C -0.1449(6) -0.1646(10) -0.4659(5) 0.152(4) Uani 1 1 d . . . . .
H13A H -0.084781 -0.137969 -0.460288 0.183 Uiso 1 1 calc R . . . .
H13B H -0.136919 -0.157257 -0.425739 0.183 Uiso 1 1 calc R . . . .
C22 C -0.1311(14) -0.552(2) -0.4267(9) 0.315(13) Uani 1 1 d D . . . .
H22A H -0.088319 -0.558326 -0.381159 0.378 Uiso 1 1 calc R . . . .
H22B H -0.157718 -0.467678 -0.436084 0.378 Uiso 1 1 calc R . . . .
Mn1 Mn 0.18912(4) -0.13365(6) -0.32991(3) 0.05330(17) Uani 1 1 d . . . . .
Cl1 Cl 0.13821(10) -0.16553(14) -0.43484(5) 0.0773(4) Uani 1 1 d . . . . .
O6 O 0.1925(2) -0.1071(3) -0.24146(13) 0.0665(8) Uani 1 1 d . . . . .
O5 O 0.0542(2) -0.0148(3) -0.35769(15) 0.0713(8) Uani 1 1 d . . . . .
O3 O 0.3562(3) -0.1040(7) -0.27062(19) 0.134(2) Uani 1 1 d . . . . .
O1 O 0.0990(3) -0.2972(3) -0.32550(16) 0.0817(10) Uani 1 1 d . . . . .
O4 O 0.2225(4) 0.0742(5) -0.3307(2) 0.1150(18) Uani 1 1 d . . . . .
O2 O 0.2757(3) -0.3226(6) -0.29531(19) 0.1152(17) Uani 1 1 d . . . . .
C7 C 0.1553(12) 0.1648(7) -0.3458(5) 0.173(6) Uani 1 1 d . . . . .
H7A H 0.161485 0.233034 -0.368243 0.207 Uiso 1 1 calc R . . . .
H7B H 0.163186 0.198209 -0.308198 0.207 Uiso 1 1 calc R . . . .
C9 C 0.0398(4) 0.0048(6) -0.3086(3) 0.0796(14) Uani 1 1 d . . . . .
H9A H -0.004455 -0.058548 -0.311469 0.096 Uiso 1 1 calc R . . . .
H9B H 0.010237 0.086535 -0.313863 0.096 Uiso 1 1 calc R . . . .
C10 C 0.1343(4) -0.0021(5) -0.2453(2) 0.0741(13) Uani 1 1 d . . . . .
H10A H 0.170275 0.075354 -0.237259 0.089 Uiso 1 1 calc R . . . .
H10B H 0.121512 -0.010822 -0.213147 0.089 Uiso 1 1 calc R . . . .
C11 C 0.1794(6) -0.2214(6) -0.2192(3) 0.098(2) Uani 1 1 d . . . . .
H11A H 0.167731 -0.203876 -0.187105 0.118 Uiso 1 1 calc R . . . .
H11B H 0.238376 -0.271439 -0.200092 0.118 Uiso 1 1 calc R . . . .
C1 C 0.1259(7) -0.4132(6) -0.3370(3) 0.121(3) Uani 1 1 d . . . . .
H1A H 0.089360 -0.479800 -0.333629 0.145 Uiso 1 1 calc R . . . .
H1B H 0.109831 -0.414129 -0.379490 0.145 Uiso 1 1 calc R . . . .
C6 C 0.3288(9) 0.1076(10) -0.2818(4) 0.165(6) Uani 1 1 d . . . . .
H6A H 0.340223 0.120063 -0.240906 0.198 Uiso 1 1 calc R . . . .
H6B H 0.346080 0.184168 -0.293733 0.198 Uiso 1 1 calc R . . . .
C4 C 0.4093(5) -0.2236(13) -0.2694(5) 0.159(5) Uani 1 1 d . . . . .
H4A H 0.399500 -0.234918 -0.309935 0.190 Uiso 1 1 calc R . . . .
H4B H 0.478693 -0.215387 -0.237568 0.190 Uiso 1 1 calc R . . . .
C12 C 0.0951(6) -0.2944(6) -0.2718(4) 0.109(2) Uani 1 1 d . . . . .
H12A H 0.096742 -0.379610 -0.257932 0.131 Uiso 1 1 calc R . . . .
H12B H 0.034442 -0.255962 -0.283109 0.131 Uiso 1 1 calc R . . . .
C8 C 0.0555(7) 0.0994(7) -0.3882(3) 0.118(3) Uani 1 1 d . . . . .
H8A H 0.004126 0.155471 -0.395577 0.142 Uiso 1 1 calc R . . . .
H8B H 0.043981 0.078904 -0.428532 0.142 Uiso 1 1 calc R . . . .
C2 C 0.2253(8) -0.4353(8) -0.2943(4) 0.135(3) Uani 1 1 d . . . . .
H2A H 0.244932 -0.508852 -0.306686 0.162 Uiso 1 1 calc R . . . .
H2B H 0.240710 -0.448988 -0.252414 0.162 Uiso 1 1 calc R . . . .
C5 C 0.3895(8) -0.004(2) -0.2798(4) 0.226(10) Uani 1 1 d . . . . .
H5A H 0.383954 -0.009624 -0.319253 0.271 Uiso 1 1 calc R . . . .
H5B H 0.457672 0.007736 -0.245955 0.271 Uiso 1 1 calc R . . . .
C3 C 0.3715(6) -0.3319(13) -0.2554(5) 0.167(5) Uani 1 1 d . . . . .
H3A H 0.394987 -0.409487 -0.262050 0.201 Uiso 1 1 calc R . . . .
H3B H 0.390735 -0.329289 -0.212190 0.201 Uiso 1 1 calc R . . . .

loop_
_atom_site_aniso_label
_atom_site_aniso_U_11
_atom_site_aniso_U_22
_atom_site_aniso_U_33
_atom_site_aniso_U_23
_atom_site_aniso_U_13
_atom_site_aniso_U_12
Mn2 0.0463(3) 0.0632(4) 0.0527(3) -0.0164(3) 0.0232(3) -0.0051(3)
Mn3 0.0693(4) 0.0534(4) 0.0569(4) -0.0107(3) 0.0307(3) 0.0032(3)
Cl4 0.0588(5) 0.0657(7) 0.0676(6) -0.0021(5) 0.0337(5) 0.0014(5)
Cl3 0.0979(8) 0.0613(7) 0.0565(6) -0.0130(5) 0.0389(6) 0.0030(6)
Cl2 0.0768(7) 0.0824(8) 0.0558(6) -0.0087(5) 0.0376(5) -0.0145(6)
Cl6 0.0715(7) 0.0782(9) 0.0825(8) -0.0114(6) 0.0403(6) -0.0011(6)
Cl5 0.1117(10) 0.0555(7) 0.0725(7) -0.0087(6) 0.0470(7) 0.0004(7)
O12 0.162(6) 0.395(13) 0.112(4) -0.079(6) 0.001(4) 0.187(7)
O9 0.0587(18) 0.123(3) 0.078(2) 0.028(2) 0.0410(17) 0.019(2)
O8 0.100(3) 0.071(2) 0.085(2) -0.0117(19) 0.053(2) -0.003(2)
O10 0.090(3) 0.100(3) 0.069(2) -0.011(2) 0.0346(19) -0.044(2)
O7 0.059(2) 0.183(5) 0.139(4) -0.094(4) 0.055(2) -0.037(3)
O11 0.254(8) 0.216(7) 0.075(3) 0.022(4) 0.071(4) 0.160(6)
C15 0.171(7) 0.073(4) 0.079(4) 0.013(3) 0.071(4) 0.030(4)
C16 0.115(5) 0.128(6) 0.086(4) 0.032(4) 0.056(4) 0.068(5)
C24 0.081(4) 0.196(10) 0.170(8) -0.026(7) 0.081(5) -0.024(6)
C18 0.068(4) 0.206(10) 0.090(5) 0.047(5) 0.008(3) -0.069(5)
C20 0.321(14) 0.145(7) 0.149(6) -0.069(6) 0.167(8) -0.124(8)
C23 0.118(7) 0.272(16) 0.094(6) -0.035(8) 0.039(5) 0.022(8)
C19 0.321(14) 0.145(7) 0.149(6) -0.069(6) 0.167(8) -0.124(8)
C21 0.38(3) 0.41(3) 0.202(14) 0.179(18) 0.19(2) 0.17(2)
C14 0.179(8) 0.119(7) 0.134(7) -0.063(6) 0.108(7) -0.089(6)
C17 0.068(4) 0.222(11) 0.143(7) 0.059(7) 0.062(5) 0.008(6)
C13 0.106(5) 0.190(10) 0.145(8) -0.096(7) 0.062(6) -0.081(6)
C22 0.38(3) 0.41(3) 0.202(14) 0.179(18) 0.19(2) 0.17(2)
Mn1 0.0484(3) 0.0660(4) 0.0386(3) -0.0040(3) 0.0206(2) -0.0071(3)
Cl1 0.0906(8) 0.0915(10) 0.0461(5) -0.0077(5) 0.0367(5) -0.0130(7)
O6 0.0783(19) 0.071(2) 0.0505(15) 0.0074(14) 0.0366(15) 0.0041(16)
O5 0.078(2) 0.066(2) 0.0615(17) 0.0138(15) 0.0345(16) 0.0169(16)
O3 0.062(2) 0.274(7) 0.066(2) -0.032(3) 0.0359(19) -0.054(4)
O1 0.090(2) 0.058(2) 0.075(2) 0.0154(17) 0.0341(19) -0.0067(18)
O4 0.184(5) 0.100(4) 0.092(3) -0.044(3) 0.097(3) -0.084(4)
O2 0.090(3) 0.156(5) 0.077(2) 0.012(3) 0.034(2) 0.060(3)
C7 0.385(18) 0.051(4) 0.169(9) 0.002(5) 0.209(12) -0.037(7)
C9 0.085(3) 0.075(4) 0.088(3) 0.012(3) 0.055(3) 0.015(3)
C10 0.108(4) 0.062(3) 0.070(3) 0.004(2) 0.061(3) 0.009(3)
C11 0.173(6) 0.066(4) 0.077(3) 0.025(3) 0.085(4) 0.022(4)
C1 0.194(8) 0.055(4) 0.087(4) 0.009(3) 0.064(5) -0.002(5)
C6 0.223(12) 0.171(9) 0.077(4) -0.050(5) 0.072(6) -0.158(9)
C4 0.044(3) 0.263(14) 0.146(7) -0.061(8) 0.040(4) 0.005(5)
C12 0.150(6) 0.061(4) 0.172(7) 0.026(4) 0.125(6) 0.007(4)
C8 0.176(7) 0.098(5) 0.096(5) 0.058(4) 0.086(5) 0.068(5)
C2 0.205(10) 0.081(5) 0.118(6) 0.020(5) 0.091(7) 0.052(6)
C5 0.133(8) 0.46(3) 0.082(5) -0.065(10) 0.059(6) -0.180(13)
C3 0.081(5) 0.244(14) 0.147(8) 0.000(8) 0.047(5) 0.055(7)

loop_
_atom_type_symbol
_atom_type_description
_atom_type_scat_dispersion_real
_atom_type_scat_dispersion_imag
_atom_type_scat_source
C C 0.0033 0.0016 'International Tables Vol C Tables 4.2.6.8 and 6.1.1.4'
H H 0.0000 0.0000 'International Tables Vol C Tables 4.2.6.8 and 6.1.1.4'
Cl Cl 0.1484 0.1585 'International Tables Vol C Tables 4.2.6.8 and 6.1.1.4'
Mn Mn 0.3368 0.7283 'International Tables Vol C Tables 4.2.6.8 and 6.1.1.4'
O O 0.0106 0.0060 'International Tables Vol C Tables 4.2.6.8 and 6.1.1.4'

loop_
_geom_angle_atom_site_label_1
_geom_angle_atom_site_label_2
_geom_angle_atom_site_label_3
_geom_angle
_geom_angle_site_symmetry_1
_geom_angle_site_symmetry_3
_geom_angle_publ_flag
Cl2 Mn2 Cl3 177.36(5) . . ?
O9 Mn2 Cl3 90.29(10) . . ?
O9 Mn2 Cl2 92.25(10) . . ?
O9 Mn2 O10 69.48(17) . . ?
O9 Mn2 O7 140.1(2) . . ?
O9 Mn2 O11 138.1(3) . . ?
O8 Mn2 Cl3 84.55(10) . . ?
O8 Mn2 Cl2 97.06(11) . . ?
O8 Mn2 O9 68.85(16) . . ?
O8 Mn2 O10 137.92(16) . . ?
O8 Mn2 O7 71.37(18) . . ?
O8 Mn2 O11 150.1(2) . . ?
O10 Mn2 Cl3 90.02(10) . . ?
O10 Mn2 Cl2 90.17(10) . . ?
O10 Mn2 O11 69.2(3) . . ?
O7 Mn2 Cl3 89.25(13) . . ?
O7 Mn2 Cl2 89.27(13) . . ?
O7 Mn2 O10 150.4(2) . . ?
O7 Mn2 O11 81.4(3) . . ?
O11 Mn2 Cl3 82.90(12) . . ?
O11 Mn2 Cl2 94.71(12) . . ?
Cl4 Mn3 Cl3 107.11(5) . . ?
Cl6 Mn3 Cl4 112.59(6) . . ?
Cl6 Mn3 Cl3 104.09(6) . . ?
Cl5 Mn3 Cl4 105.86(6) . . ?
Cl5 Mn3 Cl3 116.74(6) . . ?
Cl5 Mn3 Cl6 110.60(6) . . ?
Mn3 Cl3 Mn2 129.52(6) . . ?
C23 O12 C22 102.5(8) . . ?
C16 O9 Mn2 114.0(4) . . ?
C17 O9 Mn2 113.4(4) . . ?
C17 O9 C16 114.2(6) . . ?
C15 O8 Mn2 118.7(4) . . ?
C14 O8 Mn2 117.2(5) . . ?
C14 O8 C15 116.5(6) . . ?
C18 O10 Mn2 113.1(4) . . ?
C18 O10 C19 116.3(7) . . ?
C19 O10 Mn2 111.8(5) . . ?
C24 O7 Mn2 126.7(5) . . ?
C24 O7 C13 116.6(7) . . ?
C13 O7 Mn2 111.1(4) . . ?
C20 O11 Mn2 117.3(6) . . ?
C20 O11 C22 123.6(10) . . ?
C21 O11 Mn2 151.1(11) . . ?
C21 O11 C20 76.1(11) . . ?
C21 O11 C22 48.8(8) . . ?
C22 O11 Mn2 117.4(9) . . ?
O8 C15 H15A 110.4 . . ?
O8 C15 H15B 110.4 . . ?
O8 C15 C16 106.6(5) . . ?
H15A C15 H15B 108.6 . . ?
C16 C15 H15A 110.4 . . ?
C16 C15 H15B 110.4 . . ?
O9 C16 H16A 110.6 . . ?
O9 C16 H16B 110.6 . . ?
C15 C16 O9 105.5(5) . . ?
C15 C16 H16A 110.6 . . ?
C15 C16 H16B 110.6 . . ?
H16A C16 H16B 108.8 . . ?
O7 C24 H24A 108.2 . . ?
O7 C24 H24B 108.2 . . ?
O7 C24 C23 116.2(8) . . ?
H24A C24 H24B 107.4 . . ?
C23 C24 H24A 108.2 . . ?
C23 C24 H24B 108.2 . . ?
O10 C18 H18A 110.4 . . ?
O10 C18 H18B 110.4 . . ?
O10 C18 C17 106.5(6) . . ?
H18A C18 H18B 108.6 . . ?
C17 C18 H18A 110.4 . . ?
C17 C18 H18B 110.4 . . ?
O11 C20 H20B 111.4 . . ?
O11 C20 H20A 111.4 . . ?
H20B C20 H20A 109.3 . . ?
C19 C20 O11 101.8(8) . . ?
C19 C20 H20B 111.4 . . ?
C19 C20 H20A 111.4 . . ?
O12 C23 H23A 108.7 . . ?
O12 C23 H23B 108.7 . . ?
C24 C23 O12 114.3(8) . . ?
C24 C23 H23A 108.7 . . ?
C24 C23 H23B 108.7 . . ?
H23A C23 H23B 107.6 . . ?
O10 C19 C20 105.2(7) . . ?
O10 C19 H19A 110.7 . . ?
O10 C19 H19B 110.7 . . ?
C20 C19 H19A 110.7 . . ?
C20 C19 H19B 110.7 . . ?
H19A C19 H19B 108.8 . . ?
O11 C21 C20 60.0(8) . . ?
O11 C21 H21A 114.9 . . ?
O11 C21 H21B 114.9 . . ?
O11 C21 C22 82.4(15) . . ?
C20 C21 H21A 74.7 . . ?
C20 C21 H21B 93.6 . . ?
H21A C21 H21B 112.0 . . ?
C22 C21 C20 140.4(16) . . ?
C22 C21 H21A 114.9 . . ?
C22 C21 H21B 114.9 . . ?
O8 C14 H14A 110.6 . . ?
O8 C14 H14B 110.6 . . ?
O8 C14 C13 105.8(7) . . ?
H14A C14 H14B 108.7 . . ?
C13 C14 H14A 110.6 . . ?
C13 C14 H14B 110.6 . . ?
O9 C17 C18 106.7(7) . . ?
O9 C17 H17A 110.4 . . ?
O9 C17 H17B 110.4 . . ?
C18 C17 H17A 110.4 . . ?
C18 C17 H17B 110.4 . . ?
H17A C17 H17B 108.6 . . ?
O7 C13 C14 109.1(6) . . ?
O7 C13 H13A 109.9 . . ?
O7 C13 H13B 109.9 . . ?
C14 C13 H13A 109.9 . . ?
C14 C13 H13B 109.9 . . ?
H13A C13 H13B 108.3 . . ?
O12 C22 H22A 106.3 . . ?
O12 C22 H22B 106.3 . . ?
C21 C22 O12 124(3) . . ?
C21 C22 H22A 106.3 . . ?
C21 C22 H22B 106.3 . . ?
H22A C22 H22B 106.4 . . ?
O6 Mn1 Cl1 163.85(9) . . ?
O6 Mn1 O5 72.97(12) . . ?
O6 Mn1 O3 89.17(13) . . ?
O6 Mn1 O1 72.15(13) . . ?
O6 Mn1 O4 91.25(13) . . ?
O6 Mn1 O2 93.78(14) . . ?
O5 Mn1 Cl1 94.06(9) . . ?
O5 Mn1 O3 136.4(2) . . ?
O5 Mn1 O1 83.33(13) . . ?
O5 Mn1 O2 150.54(18) . . ?
O3 Mn1 Cl1 106.96(11) . . ?
O3 Mn1 O1 129.3(2) . . ?
O3 Mn1 O2 67.3(2) . . ?
O1 Mn1 Cl1 97.27(10) . . ?
O4 Mn1 Cl1 93.41(10) . . ?
O4 Mn1 O5 70.49(19) . . ?
O4 Mn1 O3 70.5(3) . . ?
O4 Mn1 O1 152.34(18) . . ?
O4 Mn1 O2 137.4(2) . . ?
O2 Mn1 Cl1 93.21(12) . . ?
O2 Mn1 O1 67.44(18) . . ?
C10 O6 Mn1 113.3(2) . . ?
C11 O6 Mn1 112.4(3) . . ?
C11 O6 C10 116.1(4) . . ?
C9 O5 Mn1 115.4(3) . . ?
C9 O5 C8 114.7(4) . . ?
C8 O5 Mn1 108.3(4) . . ?
C4 O3 Mn1 111.2(5) . . ?
C5 O3 Mn1 118.4(8) . . ?
C5 O3 C4 112.7(10) . . ?
C1 O1 Mn1 110.6(4) . . ?
C1 O1 C12 114.9(5) . . ?
C12 O1 Mn1 114.6(4) . . ?
C7 O4 Mn1 121.7(6) . . ?
C7 O4 C6 117.0(8) . . ?
C6 O4 Mn1 113.2(6) . . ?
C2 O2 Mn1 118.2(4) . . ?
C3 O2 Mn1 124.9(7) . . ?
C3 O2 C2 112.0(8) . . ?
O4 C7 H7A 110.7 . . ?
O4 C7 H7B 110.7 . . ?
O4 C7 C8 105.4(6) . . ?
H7A C7 H7B 108.8 . . ?
C8 C7 H7A 110.7 . . ?
C8 C7 H7B 110.7 . . ?
O5 C9 H9A 109.5 . . ?
O5 C9 H9B 109.5 . . ?
O5 C9 C10 110.9(4) . . ?
H9A C9 H9B 108.0 . . ?
C10 C9 H9A 109.5 . . ?
C10 C9 H9B 109.5 . . ?
O6 C10 C9 111.2(4) . . ?
O6 C10 H10A 109.4 . . ?
O6 C10 H10B 109.4 . . ?
C9 C10 H10A 109.4 . . ?
C9 C10 H10B 109.4 . . ?
H10A C10 H10B 108.0 . . ?
O6 C11 H11A 109.4 . . ?
O6 C11 H11B 109.4 . . ?
O6 C11 C12 111.0(5) . . ?
H11A C11 H11B 108.0 . . ?
C12 C11 H11A 109.4 . . ?
C12 C11 H11B 109.4 . . ?
O1 C1 H1A 109.4 . . ?
O1 C1 H1B 109.4 . . ?
H1A C1 H1B 108.0 . . ?
C2 C1 O1 111.2(6) . . ?
C2 C1 H1A 109.4 . . ?
C2 C1 H1B 109.4 . . ?
O4 C6 H6A 110.5 . . ?
O4 C6 H6B 110.5 . . ?
O4 C6 C5 106.4(6) . . ?
H6A C6 H6B 108.6 . . ?
C5 C6 H6A 110.5 . . ?
C5 C6 H6B 110.5 . . ?
O3 C4 H4A 109.8 . . ?
O3 C4 H4B 109.8 . . ?
H4A C4 H4B 108.2 . . ?
C3 C4 O3 109.6(7) . . ?
C3 C4 H4A 109.8 . . ?
C3 C4 H4B 109.8 . . ?
O1 C12 C11 110.8(5) . . ?
O1 C12 H12A 109.5 . . ?
O1 C12 H12B 109.5 . . ?
C11 C12 H12A 109.5 . . ?
C11 C12 H12B 109.5 . . ?
H12A C12 H12B 108.1 . . ?
O5 C8 C7 109.6(5) . . ?
O5 C8 H8A 109.8 . . ?
O5 C8 H8B 109.8 . . ?
C7 C8 H8A 109.8 . . ?
C7 C8 H8B 109.8 . . ?
H8A C8 H8B 108.2 . . ?
O2 C2 H2A 110.4 . . ?
O2 C2 H2B 110.4 . . ?
C1 C2 O2 106.5(6) . . ?
C1 C2 H2A 110.4 . . ?
C1 C2 H2B 110.4 . . ?
H2A C2 H2B 108.6 . . ?
O3 C5 C6 107.5(9) . . ?
O3 C5 H5A 110.2 . . ?
O3 C5 H5B 110.2 . . ?
C6 C5 H5A 110.2 . . ?
C6 C5 H5B 110.2 . . ?
H5A C5 H5B 108.5 . . ?
O2 C3 C4 104.4(9) . . ?
O2 C3 H3A 110.9 . . ?
O2 C3 H3B 110.9 . . ?
C4 C3 H3A 110.9 . . ?
C4 C3 H3B 110.9 . . ?
H3A C3 H3B 108.9 . . ?

loop_
_geom_bond_atom_site_label_1
_geom_bond_atom_site_label_2
_geom_bond_distance
_geom_bond_site_symmetry_2
_geom_bond_publ_flag
Mn2 Cl3 2.5742(16) . ?
Mn2 Cl2 2.4189(15) . ?
Mn2 O9 2.313(3) . ?
Mn2 O8 2.236(4) . ?
Mn2 O10 2.347(4) . ?
Mn2 O7 2.327(4) . ?
Mn2 O11 2.348(6) . ?
Mn3 Cl4 2.3735(16) . ?
Mn3 Cl3 2.4282(14) . ?
Mn3 Cl6 2.3571(16) . ?
Mn3 Cl5 2.3461(16) . ?
O12 C23 1.545(11) . ?
O12 C22 1.593(15) . ?
O9 C16 1.452(8) . ?
O9 C17 1.394(9) . ?
O8 C15 1.429(8) . ?
O8 C14 1.416(8) . ?
O10 C18 1.439(10) . ?
O10 C19 1.487(11) . ?
O7 C24 1.307(9) . ?
O7 C13 1.436(10) . ?
O11 C20 1.715(11) . ?
O11 C21 1.373(15) . ?
O11 C22 1.81(2) . ?
C15 H15A 0.9700 . ?
C15 H15B 0.9700 . ?
C15 C16 1.440(10) . ?
C16 H16A 0.9700 . ?
C16 H16B 0.9700 . ?
C24 H24A 0.9700 . ?
C24 H24B 0.9700 . ?
C24 C23 1.493(12) . ?
C18 H18A 0.9700 . ?
C18 H18B 0.9700 . ?
C18 C17 1.462(14) . ?
C20 H20B 0.9700 . ?
C20 H20A 0.9700 . ?
C20 C19 1.555(18) . ?
C23 H23A 0.9700 . ?
C23 H23B 0.9700 . ?
C19 H19A 0.9700 . ?
C19 H19B 0.9700 . ?
C21 H21A 0.9700 . ?
C21 H21B 0.9700 . ?
C21 C22 1.373(18) . ?
C14 H14A 0.9700 . ?
C14 H14B 0.9700 . ?
C14 C13 1.488(13) . ?
C17 H17A 0.9700 . ?
C17 H17B 0.9700 . ?
C13 H13A 0.9700 . ?
C13 H13B 0.9700 . ?
C22 H22A 0.9700 . ?
C22 H22B 0.9700 . ?
Mn1 Cl1 2.3562(15) . ?
Mn1 O6 2.268(3) . ?
Mn1 O5 2.310(3) . ?
Mn1 O3 2.314(4) . ?
Mn1 O1 2.344(4) . ?
Mn1 O4 2.284(5) . ?
Mn1 O2 2.336(5) . ?
O6 C10 1.447(6) . ?
O6 C11 1.414(6) . ?
O5 C9 1.433(6) . ?
O5 C8 1.454(8) . ?
O3 C4 1.541(12) . ?
O3 C5 1.286(15) . ?
O1 C1 1.402(8) . ?
O1 C12 1.422(8) . ?
O4 C7 1.356(13) . ?
O4 C6 1.523(11) . ?
O2 C2 1.473(10) . ?
O2 C3 1.324(9) . ?
C7 H7A 0.9700 . ?
C7 H7B 0.9700 . ?
C7 C8 1.542(14) . ?
C9 H9A 0.9700 . ?
C9 H9B 0.9700 . ?
C9 C10 1.493(8) . ?
C10 H10A 0.9700 . ?
C10 H10B 0.9700 . ?
C11 H11A 0.9700 . ?
C11 H11B 0.9700 . ?
C11 C12 1.501(10) . ?
C1 H1A 0.9700 . ?
C1 H1B 0.9700 . ?
C1 C2 1.392(12) . ?
C6 H6A 0.9700 . ?
C6 H6B 0.9700 . ?
C6 C5 1.539(19) . ?
C4 H4A 0.9700 . ?
C4 H4B 0.9700 . ?
C4 C3 1.453(15) . ?
C12 H12A 0.9700 . ?
C12 H12B 0.9700 . ?
C8 H8A 0.9700 . ?
C8 H8B 0.9700 . ?
C2 H2A 0.9700 . ?
C2 H2B 0.9700 . ?
C5 H5A 0.9700 . ?
C5 H5B 0.9700 . ?
C3 H3A 0.9700 . ?
C3 H3B 0.9700 . ?

loop_
_geom_torsion_atom_site_label_1
_geom_torsion_atom_site_label_2
_geom_torsion_atom_site_label_3
_geom_torsion_atom_site_label_4
_geom_torsion
_geom_torsion_site_symmetry_1
_geom_torsion_site_symmetry_2
_geom_torsion_site_symmetry_3
_geom_torsion_site_symmetry_4
_geom_torsion_publ_flag
Mn2 O9 C16 C15 47.0(5) . . . . ?
Mn2 O9 C17 C18 -51.5(7) . . . . ?
Mn2 O8 C15 C16 41.7(6) . . . . ?
Mn2 O8 C14 C13 -42.6(7) . . . . ?
Mn2 O10 C18 C17 -42.3(7) . . . . ?
Mn2 O10 C19 C20 67.4(7) . . . . ?
Mn2 O7 C24 C23 -40.2(12) . . . . ?
Mn2 O7 C13 C14 -43.7(9) . . . . ?
Mn2 O11 C20 C19 18.7(8) . . . . ?
Mn2 O11 C21 C20 122(2) . . . . ?
Mn2 O11 C21 C22 -71(3) . . . . ?
O8 C15 C16 O9 -54.7(6) . . . . ?
O8 C14 C13 O7 55.5(9) . . . . ?
O10 C18 C17 O9 60.8(8) . . . . ?
O7 C24 C23 O12 -79.8(11) . . . . ?
O11 C20 C19 O10 -50.9(8) . . . . ?
O11 C21 C22 O12 -88(2) . . . . ?
C15 O8 C14 C13 168.2(6) . . . . ?
C16 O9 C17 C18 175.6(6) . . . . ?
C24 O7 C13 C14 111.8(9) . . . . ?
C18 O10 C19 C20 -160.7(6) . . . . ?
C20 O11 C21 C22 166.9(19) . . . . ?
C20 C21 C22 O12 -70(4) . . . . ?
C23 O12 C22 C21 86(2) . . . . ?
C19 O10 C18 C17 -173.6(6) . . . . ?
C21 O11 C20 C19 171.2(13) . . . . ?
C14 O8 C15 C16 -169.6(6) . . . . ?
C17 O9 C16 C15 179.6(6) . . . . ?
C13 O7 C24 C23 168.7(8) . . . . ?
C22 O12 C23 C24 77.8(14) . . . . ?
C22 O11 C20 C19 -177.0(9) . . . . ?
C22 O11 C21 C20 -166.9(19) . . . . ?
Mn1 O6 C10 C9 41.1(5) . . . . ?
Mn1 O6 C11 C12 -47.2(6) . . . . ?
Mn1 O5 C9 C10 26.6(5) . . . . ?
Mn1 O5 C8 C7 -52.4(7) . . . . ?
Mn1 O3 C4 C3 -47.4(9) . . . . ?
Mn1 O3 C5 C6 46.2(9) . . . . ?
Mn1 O1 C1 C2 57.3(7) . . . . ?
Mn1 O1 C12 C11 -22.7(6) . . . . ?
Mn1 O4 C7 C8 -25.6(7) . . . . ?
Mn1 O4 C6 C5 37.7(9) . . . . ?
Mn1 O2 C2 C1 22.6(8) . . . . ?
Mn1 O2 C3 C4 -33.9(11) . . . . ?
O6 C11 C12 O1 45.9(7) . . . . ?
O5 C9 C10 O6 -44.1(6) . . . . ?
O3 C4 C3 O2 50.0(10) . . . . ?
O1 C1 C2 O2 -51.1(8) . . . . ?
O4 C7 C8 O5 50.8(8) . . . . ?
O4 C6 C5 O3 -53.3(9) . . . . ?
C7 O4 C6 C5 -173.0(7) . . . . ?
C9 O5 C8 C7 78.1(7) . . . . ?
C10 O6 C11 C12 85.5(6) . . . . ?
C11 O6 C10 C9 -91.2(5) . . . . ?
C1 O1 C12 C11 107.1(6) . . . . ?
C6 O4 C7 C8 -172.2(5) . . . . ?
C4 O3 C5 C6 178.4(6) . . . . ?
C12 O1 C1 C2 -74.5(8) . . . . ?
C8 O5 C9 C10 -100.4(6) . . . . ?
C2 O2 C3 C4 171.6(7) . . . . ?
C5 O3 C4 C3 176.9(8) . . . . ?
C3 O2 C2 C1 178.9(7) . . . . ?
